data_4513109
loop_
_publ_author_name
'Ravat, Prince'
'SeethaLekshmi, Sunil'
'Biswas, Sharmita Nandy'
'Nandy, Purnendu'
'Varughese, Sunil'

_publ_section_title
;
 Equivalence of Ethylene and Azo-Bridges in the Modular Design of
 Molecular Complexes: Role of Weak Interactions
;
_journal_issue 5
_journal_name_full 'Crystal Growth &amp; Design'
_journal_page_first 2389
_journal_paper_doi 10.1021/acs.cgd.5b00183
_journal_volume 15
_journal_year 2015
_chemical_formula_moiety 'C10 H8 N4, C6 H4 I2'
_chemical_formula_sum 'C16 H12 I2 N4'
_chemical_formula_weight 514.10
_chemical_name_systematic
; 
 (E)-1,2-di(pyridine-4-yl)diazene 1,4-diiodotetrafluorobenzene 
;
_space_group_IT_number 14
_symmetry_cell_setting monoclinic
_symmetry_space_group_name_Hall '-P 2ybc'
_symmetry_space_group_name_H-M 'P 1 21/c 1'
_atom_sites_solution_hydrogens geom
_atom_sites_solution_primary direct
_atom_sites_solution_secondary difmap
_audit_creation_method SHELXL-97
_cell_angle_alpha 90.00
_cell_angle_beta 100.22(4)
_cell_angle_gamma 90.00
_cell_formula_units_Z 2
_cell_length_a 10.05(2)
_cell_length_b 9.71(2)
_cell_length_c 9.00(2)
_cell_measurement_reflns_used 1394
_cell_measurement_temperature 293(2)
_cell_measurement_theta_max 25.100
_cell_measurement_theta_min 2.94
_cell_volume 864(3)
_computing_cell_refinement SMART
_computing_data_collection SMART
_computing_data_reduction SAINTPLUS
_computing_structure_refinement 'SHELXL-97 (Sheldrick, 1997)'
_computing_structure_solution 'SHELXS-97 (Sheldrick, 1990)'
_diffrn_ambient_temperature 293(2)
_diffrn_measured_fraction_theta_full 0.990
_diffrn_measured_fraction_theta_max 0.990
_diffrn_measurement_device_type 'Bruker APEX CCD-Area detector'
_diffrn_measurement_method SMART
_diffrn_radiation_monochromator graphite
_diffrn_radiation_source 'fine-focus sealed tube'
_diffrn_radiation_type MoK\a
_diffrn_radiation_wavelength 0.71073
_diffrn_reflns_av_R_equivalents 0.0925
_diffrn_reflns_av_sigmaI/netI 0.0531
_diffrn_reflns_limit_h_max 10
_diffrn_reflns_limit_h_min -11
_diffrn_reflns_limit_k_max 10
_diffrn_reflns_limit_k_min -11
_diffrn_reflns_limit_l_max 10
_diffrn_reflns_limit_l_min -10
_diffrn_reflns_number 4139
_diffrn_reflns_theta_full 25.10
_diffrn_reflns_theta_max 25.10
_diffrn_reflns_theta_min 2.06
_exptl_absorpt_coefficient_mu 3.640
_exptl_absorpt_correction_T_max 0.483
_exptl_absorpt_correction_T_min 0.300
_exptl_absorpt_correction_type empirical
_exptl_absorpt_process_details sadabs;sheldrick,1996
_exptl_crystal_colour Orange
_exptl_crystal_density_diffrn 1.975
_exptl_crystal_density_method 'not measured'
_exptl_crystal_description 'rectangular block'
_exptl_crystal_F_000 484
_exptl_crystal_size_max 0.32
_exptl_crystal_size_mid 0.22
_exptl_crystal_size_min 0.20
_refine_diff_density_max 1.807
_refine_diff_density_min -1.925
_refine_diff_density_rms 0.290
_refine_ls_extinction_coef 0.008(2)
_refine_ls_extinction_expression Fc^*^=kFc[1+0.001xFc^2^\l^3^/sin(2\q)]^-1/4^
_refine_ls_extinction_method SHELXL
_refine_ls_goodness_of_fit_ref 1.340
_refine_ls_hydrogen_treatment none
_refine_ls_matrix_type full
_refine_ls_number_parameters 101
_refine_ls_number_reflns 1530
_refine_ls_number_restraints 0
_refine_ls_restrained_S_all 1.340
_refine_ls_R_factor_all 0.0709
_refine_ls_R_factor_gt 0.0668
_refine_ls_shift/su_max 0.000
_refine_ls_shift/su_mean 0.000
_refine_ls_structure_factor_coef Fsqd
_refine_ls_weighting_details 'calc w=1/[\s^2^(Fo^2^)+(0.1000P)^2^+0.0000P] where P=(Fo^2^+2Fc^2^)/3'
_refine_ls_weighting_scheme calc
_refine_ls_wR_factor_gt 0.1650
_refine_ls_wR_factor_ref 0.1699
_reflns_number_gt 1394
_reflns_number_total 1530
_reflns_threshold_expression >2sigma(I)
_cod_data_source_file cg5b00183_si_009.cif
_cod_data_source_block psr50m
_cod_original_sg_symbol_H-M P21/c
_cod_database_code 4513109

loop_
_symmetry_equiv_pos_as_xyz
'x, y, z'
'-x, y+1/2, -z+1/2'
'-x, -y, -z'
'x, -y-1/2, z-1/2'

loop_
_atom_site_label
_atom_site_type_symbol
_atom_site_fract_x
_atom_site_fract_y
_atom_site_fract_z
_atom_site_U_iso_or_equiv
_atom_site_adp_type
_atom_site_occupancy
_atom_site_symmetry_multiplicity
_atom_site_calc_flag
_atom_site_refinement_flags
I1 I 0.66663(4) 0.01219(5) 0.19138(5) 0.0553(4) Uani 1 1 d .
N1 N 0.2075(9) -0.0179(7) 0.0961(9) 0.0719(19) Uani 1 1 d .
C1 C 0.5660(7) 0.0039(5) 0.3791(8) 0.0475(15) Uani 1 1 d .
N2 N 0.0317(6) 0.0457(7) 0.4820(6) 0.0594(12) Uani 1 1 d .
C2 C 0.4923(5) -0.1119(6) 0.4026(5) 0.0531(12) Uani 1 1 d .
H2A H 0.4877 -0.1864 0.3370 0.064 Uiso 1 1 calc R
C3 C 0.5744(5) 0.1163(6) 0.4756(5) 0.0537(13) Uani 1 1 d .
H3A H 0.6242 0.1936 0.4586 0.064 Uiso 1 1 calc R
C4 C 0.2332(6) 0.0899(8) 0.1837(7) 0.0720(18) Uani 1 1 d .
H4A H 0.2927 0.1554 0.1581 0.086 Uiso 1 1 calc R
C5 C 0.1783(6) 0.1131(6) 0.3106(5) 0.0579(13) Uani 1 1 d .
H5A H 0.1998 0.1921 0.3684 0.069 Uiso 1 1 calc R
C6 C 0.0898(9) 0.0154(6) 0.3506(8) 0.0550(16) Uani 1 1 d .
C7 C 0.0625(6) -0.1018(8) 0.2578(6) 0.0683(16) Uani 1 1 d .
H7A H 0.0054 -0.1710 0.2808 0.082 Uiso 1 1 calc R
C8 C 0.1230(7) -0.1112(9) 0.1316(7) 0.078(2) Uani 1 1 d .
H8A H 0.1031 -0.1871 0.0685 0.093 Uiso 1 1 calc R

loop_
_atom_site_aniso_label
_atom_site_aniso_U_11
_atom_site_aniso_U_22
_atom_site_aniso_U_33
_atom_site_aniso_U_23
_atom_site_aniso_U_13
_atom_site_aniso_U_12
I1 0.0684(5) 0.0453(5) 0.0573(5) 0.00301(12) 0.0250(3) 0.00678(12)
N1 0.078(4) 0.071(5) 0.074(5) 0.000(3) 0.035(4) 0.001(3)
C1 0.057(4) 0.041(4) 0.051(4) 0.0010(18) 0.025(3) 0.0057(18)
N2 0.071(3) 0.048(3) 0.061(3) 0.007(3) 0.017(2) 0.000(3)
C2 0.068(3) 0.033(3) 0.061(3) -0.011(2) 0.019(2) 0.001(2)
C3 0.064(3) 0.038(3) 0.061(3) -0.003(2) 0.019(2) -0.006(2)
C4 0.070(4) 0.075(5) 0.076(4) 0.013(3) 0.028(3) -0.011(3)
C5 0.072(3) 0.042(3) 0.063(3) 0.002(2) 0.022(2) -0.002(2)
C6 0.067(4) 0.057(4) 0.043(4) 0.002(2) 0.016(3) 0.009(2)
C7 0.077(4) 0.060(4) 0.075(3) -0.007(3) 0.033(3) -0.019(3)
C8 0.086(4) 0.079(6) 0.073(3) -0.019(4) 0.027(3) -0.009(4)

loop_
_atom_type_symbol
_atom_type_description
_atom_type_scat_dispersion_real
_atom_type_scat_dispersion_imag
_atom_type_scat_source
C C 0.0033 0.0016 'International Tables Vol C Tables 4.2.6.8 and 6.1.1.4'
H H 0.0000 0.0000 'International Tables Vol C Tables 4.2.6.8 and 6.1.1.4'
I I -0.4742 1.8119 'International Tables Vol C Tables 4.2.6.8 and 6.1.1.4'
N N 0.0061 0.0033 'International Tables Vol C Tables 4.2.6.8 and 6.1.1.4'

loop_
_geom_angle_atom_site_label_1
_geom_angle_atom_site_label_2
_geom_angle_atom_site_label_3
_geom_angle
_geom_angle_site_symmetry_1
C4 N1 C8 118.1(7) .
C2 C1 C3 121.2(6) .
C2 C1 I1 119.8(4) .
C3 C1 I1 119.0(4) .
N2 N2 C6 113.1(9) 3_556
C3 C2 C1 119.6(5) 3_656
C3 C2 H2A 120.2 3_656
C1 C2 H2A 120.2 .
C2 C3 C1 119.2(6) 3_656
C2 C3 H3A 120.4 3_656
C1 C3 H3A 120.4 .
N1 C4 C5 124.6(6) .
N1 C4 H4A 117.7 .
C5 C4 H4A 117.7 .
C4 C5 C6 118.2(6) .
C4 C5 H5A 120.9 .
C6 C5 H5A 120.9 .
C5 C6 C7 117.6(7) .
C5 C6 N2 116.4(6) .
C7 C6 N2 126.0(7) .
C8 C7 C6 118.2(6) .
C8 C7 H7A 120.9 .
C6 C7 H7A 120.9 .
N1 C8 C7 123.3(7) .
N1 C8 H8A 118.3 .
C7 C8 H8A 118.3 .

loop_
_geom_bond_atom_site_label_1
_geom_bond_atom_site_label_2
_geom_bond_distance
_geom_bond_site_symmetry_2
I1 C1 2.119(8) .
N1 C4 1.308(10) .
N1 C8 1.319(10) .
C1 C2 1.383(8) .
C1 C3 1.388(8) .
N2 N2 1.171(12) 3_556
N2 C6 1.439(10) .
C2 C3 1.383(7) 3_656
C2 H2A 0.9300 .
C3 C2 1.383(7) 3_656
C3 H3A 0.9300 .
C4 C5 1.372(8) .
C4 H4A 0.9300 .
C5 C6 1.391(10) .
C5 H5A 0.9300 .
C6 C7 1.409(9) .
C7 C8 1.383(7) .
C7 H7A 0.9300 .
C8 H8A 0.9300 .
